data_7238273
loop_
_publ_author_name
'Ou, Yong-Cong'
'Liu, Wen-Ting'
'Leng, Ji-Dong'
'Lin, Zhuo-Jia'
'Tong, Ming-Liang'

_publ_section_title
;
 Coordination polymers of the conformation-flexible
 1,2,4,5-cyclohexanetetracarboxylate: synthesis, structures and
 transforming mechanism studies
;
_journal_issue 11
_journal_name_full CrystEngComm
_journal_page_first 3748
_journal_paper_doi 10.1039/c003764h
_journal_volume 12
_journal_year 2010
_chemical_formula_sum 'C30 H28 Co2 N4 O10'
_chemical_formula_weight 722.42
_space_group_IT_number 14
_space_group_name_Hall '-P 2ybc'
_space_group_name_H-M_alt 'P 1 21/c 1'
_symmetry_cell_setting monoclinic
_symmetry_space_group_name_H-M 'P 1 21/c 1'
_atom_sites_solution_hydrogens geom
_atom_sites_solution_primary direct
_atom_sites_solution_secondary difmap
_audit_creation_method SHELXL-97
_cell_angle_alpha 90.00
_cell_angle_beta 99.256(8)
_cell_angle_gamma 90.00
_cell_formula_units_Z 2
_cell_length_a 7.3292(6)
_cell_length_b 20.3154(14)
_cell_length_c 9.9169(8)
_cell_measurement_reflns_used 1232
_cell_measurement_temperature 150(2)
_cell_measurement_theta_max 62.2636
_cell_measurement_theta_min 4.5241
_cell_volume 1457.4(2)
_computing_cell_refinement
;
CrysAlisPro, Oxford Diffraction Ltd.,
Version 1.171.33.34d (release 27-02-2009 CrysAlis171 .NET)
(compiled Feb 27 2009,15:38:38)
;
_computing_data_collection
;
CrysAlisPro, Oxford Diffraction Ltd.,
Version 1.171.33.34d (release 27-02-2009 CrysAlis171 .NET)
(compiled Feb 27 2009,15:38:38)
;
_computing_data_reduction
;
CrysAlisPro, Oxford Diffraction Ltd.,
Version 1.171.33.34d (release 27-02-2009 CrysAlis171 .NET)
(compiled Feb 27 2009,15:38:38)
;
_computing_molecular_graphics 'Bruker SHELXTL'
_computing_publication_material 'Bruker SHELXTL'
_computing_structure_refinement 'SHELXL-97 (Sheldrick, 1997)'
_computing_structure_solution 'SHELXS-97 (Sheldrick, 1990)'
_diffrn_ambient_temperature 150(2)
_diffrn_measured_fraction_theta_full 0.979
_diffrn_measured_fraction_theta_max 0.979
_diffrn_measurement_device_type 'Goniometer Xcalibur, detector: Sapphire3 (Gemini ultra Cu)'
_diffrn_measurement_method '\w and \p scan'
_diffrn_radiation_monochromator mirror
_diffrn_radiation_source 'Enhance Ultra (Cu) X-ray Source'
_diffrn_radiation_type CuK\a
_diffrn_radiation_wavelength 1.54178
_diffrn_reflns_av_R_equivalents 0.0425
_diffrn_reflns_av_sigmaI/netI 0.0938
_diffrn_reflns_limit_h_max 7
_diffrn_reflns_limit_h_min -8
_diffrn_reflns_limit_k_max 12
_diffrn_reflns_limit_k_min -22
_diffrn_reflns_limit_l_max 10
_diffrn_reflns_limit_l_min -11
_diffrn_reflns_number 3527
_diffrn_reflns_theta_full 59.99
_diffrn_reflns_theta_max 59.99
_diffrn_reflns_theta_min 5.02
_exptl_absorpt_coefficient_mu 9.503
_exptl_absorpt_correction_T_max 0.7024
_exptl_absorpt_correction_T_min 0.3298
_exptl_absorpt_correction_type multi-scan
_exptl_absorpt_process_details
;
CrysAlisPro, Oxford Diffraction Ltd.,
Version 1.171.33.34d (release 27-02-2009 CrysAlis171 .NET)
(compiled Feb 27 2009,15:38:38)
Empirical absorption correction using spherical harmonics,
implemented in SCALE3 ABSPACK scaling algorithm.
;
_exptl_crystal_colour amaranth
_exptl_crystal_density_diffrn 1.646
_exptl_crystal_density_method 'not measured'
_exptl_crystal_description sheet
_exptl_crystal_F_000 740
_exptl_crystal_size_max 0.15
_exptl_crystal_size_mid 0.12
_exptl_crystal_size_min 0.04
_refine_diff_density_max 0.463
_refine_diff_density_min -0.375
_refine_diff_density_rms 0.070
_refine_ls_extinction_method none
_refine_ls_goodness_of_fit_ref 0.853
_refine_ls_hydrogen_treatment mixed
_refine_ls_matrix_type full
_refine_ls_number_parameters 211
_refine_ls_number_reflns 2117
_refine_ls_number_restraints 0
_refine_ls_restrained_S_all 0.853
_refine_ls_R_factor_all 0.0691
_refine_ls_R_factor_gt 0.0434
_refine_ls_shift/su_max 0.001
_refine_ls_shift/su_mean 0.000
_refine_ls_structure_factor_coef Fsqd
_refine_ls_weighting_details 'calc w=1/[\s^2^(Fo^2^)+(0.0413P)^2^+0.0000P] where P=(Fo^2^+2Fc^2^)/3'
_refine_ls_weighting_scheme calc
_refine_ls_wR_factor_gt 0.0860
_refine_ls_wR_factor_ref 0.0907
_reflns_number_gt 1408
_reflns_number_total 2117
_reflns_threshold_expression >2sigma(I)
_cod_data_source_file c003764h.txt
_cod_data_source_block compound3
_cod_original_sg_symbol_H-M P2(1)/c
_cod_database_code 7238273

loop_
_symmetry_equiv_pos_as_xyz
'x, y, z'
'-x, y+1/2, -z+1/2'
'-x, -y, -z'
'x, -y-1/2, z-1/2'

loop_
_atom_site_label
_atom_site_type_symbol
_atom_site_fract_x
_atom_site_fract_y
_atom_site_fract_z
_atom_site_U_iso_or_equiv
_atom_site_adp_type
_atom_site_occupancy
_atom_site_symmetry_multiplicity
_atom_site_calc_flag
_atom_site_refinement_flags
Co1 Co 0.04927(9) 0.60891(3) 0.36005(7) 0.0207(2) Uani 1 1 d .
N1 N -0.1265(5) 0.64370(17) 0.4970(4) 0.0249(9) Uani 1 1 d .
N2 N 0.0899(5) 0.71147(17) 0.3587(4) 0.0250(9) Uani 1 1 d .
O1 O 0.2285(4) 0.59229(14) 0.2272(3) 0.0288(8) Uani 1 1 d .
O1W O 0.2355(4) 0.57441(14) 0.5256(3) 0.0225(7) Uani 1 1 d .
H1WA H 0.1917 0.5459 0.5745 0.027 Uiso 1 1 d R
H1WB H 0.3146 0.5575 0.4820 0.027 Uiso 1 1 d R
O2 O 0.4494(4) 0.53170(16) 0.3501(3) 0.0325(8) Uani 1 1 d .
O3 O 0.8916(4) 0.51805(14) 0.3113(3) 0.0252(7) Uani 1 1 d .
O4 O 0.8089(4) 0.60779(15) 0.1934(3) 0.0282(7) Uani 1 1 d .
C1 C 0.4465(6) 0.5436(2) 0.1074(5) 0.0307(12) Uani 1 1 d .
H1A H 0.469(6) 0.594(2) 0.057(5) 0.037 Uiso 1 1 d .
C2 C 0.6345(5) 0.5097(2) 0.1277(5) 0.0256(11) Uani 1 1 d .
H2A H 0.6228 0.4675 0.1692 0.031 Uiso 1 1 d R
C3 C 0.6945(6) 0.4976(2) -0.0125(5) 0.0256(10) Uani 1 1 d .
H3A H 0.7107 0.5405 -0.0564 0.038 Uiso 1 1 calc R
H3B H 0.8153 0.4747 0.0013 0.038 Uiso 1 1 calc R
C4 C 0.3719(6) 0.5556(2) 0.2404(5) 0.0228(10) Uani 1 1 d .
C5 C 0.7845(6) 0.5480(2) 0.2163(5) 0.0229(11) Uani 1 1 d .
C6 C -0.2330(6) 0.6060(2) 0.5646(4) 0.0271(10) Uani 1 1 d .
H6A H -0.2297 0.5595 0.5540 0.033 Uiso 1 1 calc R
C7 C -0.3471(6) 0.6325(2) 0.6491(5) 0.0337(12) Uani 1 1 d .
H7A H -0.4207 0.6047 0.6956 0.040 Uiso 1 1 calc R
C8 C -0.3520(6) 0.6995(2) 0.6645(5) 0.0340(12) Uani 1 1 d .
H8A H -0.4277 0.7185 0.7234 0.041 Uiso 1 1 calc R
C9 C -0.2466(6) 0.7394(2) 0.5943(5) 0.0310(12) Uani 1 1 d .
H9A H -0.2511 0.7859 0.6024 0.037 Uiso 1 1 calc R
C10 C -0.1340(6) 0.7099(2) 0.5115(5) 0.0243(11) Uani 1 1 d .
C11 C -0.0122(6) 0.7483(2) 0.4337(5) 0.0248(11) Uani 1 1 d .
C12 C -0.0042(7) 0.8164(2) 0.4338(5) 0.0323(12) Uani 1 1 d .
H12A H -0.0678 0.8414 0.4926 0.039 Uiso 1 1 calc R
C13 C 0.0982(7) 0.8476(2) 0.3467(5) 0.0361(13) Uani 1 1 d .
H13A H 0.0984 0.8942 0.3405 0.043 Uiso 1 1 calc R
C14 C 0.2005(6) 0.8103(2) 0.2684(5) 0.0313(12) Uani 1 1 d .
H14A H 0.2728 0.8308 0.2090 0.038 Uiso 1 1 calc R
C15 C 0.1946(6) 0.7419(2) 0.2794(5) 0.0302(12) Uani 1 1 d .
H15A H 0.2675 0.7160 0.2286 0.036 Uiso 1 1 calc R

loop_
_atom_site_aniso_label
_atom_site_aniso_U_11
_atom_site_aniso_U_22
_atom_site_aniso_U_33
_atom_site_aniso_U_23
_atom_site_aniso_U_13
_atom_site_aniso_U_12
Co1 0.0190(3) 0.0205(4) 0.0243(4) 0.0005(4) 0.0084(3) -0.0002(4)
N1 0.023(2) 0.022(2) 0.031(2) -0.0005(17) 0.0071(17) 0.0005(17)
N2 0.024(2) 0.025(2) 0.028(2) 0.0025(18) 0.0106(19) -0.0035(17)
O1 0.0254(16) 0.0321(19) 0.0308(18) 0.0051(14) 0.0106(14) 0.0083(15)
O1W 0.0238(16) 0.0252(16) 0.0202(16) 0.0021(13) 0.0086(14) 0.0042(14)
O2 0.0309(18) 0.0393(19) 0.0297(19) 0.0016(16) 0.0117(16) 0.0088(16)
O3 0.0214(17) 0.0255(17) 0.0296(18) 0.0046(14) 0.0068(15) 0.0015(14)
O4 0.0303(17) 0.0232(17) 0.0321(18) 0.0040(16) 0.0084(15) -0.0006(16)
C1 0.023(3) 0.042(3) 0.030(3) -0.005(2) 0.014(2) 0.004(2)
C2 0.013(2) 0.036(3) 0.029(3) -0.004(2) 0.0053(19) 0.002(2)
C3 0.016(2) 0.032(3) 0.029(3) -0.005(2) 0.006(2) -0.001(2)
C4 0.021(3) 0.026(3) 0.022(3) -0.003(2) 0.002(2) -0.009(2)
C5 0.017(2) 0.029(3) 0.026(3) -0.013(2) 0.012(2) -0.007(2)
C6 0.028(2) 0.026(2) 0.030(3) -0.005(2) 0.012(2) -0.008(2)
C7 0.029(3) 0.039(3) 0.037(3) -0.006(2) 0.019(2) -0.009(2)
C8 0.026(3) 0.037(3) 0.043(3) -0.012(2) 0.018(2) 0.001(2)
C9 0.026(3) 0.030(3) 0.039(3) -0.006(2) 0.011(2) 0.005(2)
C10 0.022(2) 0.020(2) 0.030(3) -0.005(2) 0.004(2) -0.001(2)
C11 0.023(2) 0.023(2) 0.029(3) -0.001(2) 0.007(2) 0.001(2)
C12 0.038(3) 0.021(2) 0.040(3) 0.002(2) 0.012(3) 0.000(2)
C13 0.039(3) 0.020(3) 0.049(3) 0.000(2) 0.008(3) -0.007(2)
C14 0.032(3) 0.025(3) 0.037(3) 0.006(2) 0.006(2) -0.010(2)
C15 0.024(3) 0.032(3) 0.036(3) 0.003(2) 0.008(2) -0.003(2)

loop_
_atom_type_symbol
_atom_type_description
_atom_type_scat_dispersion_real
_atom_type_scat_dispersion_imag
_atom_type_scat_source
C C 0.0181 0.0091 'International Tables Vol C Tables 4.2.6.8 and 6.1.1.4'
H H 0.0000 0.0000 'International Tables Vol C Tables 4.2.6.8 and 6.1.1.4'
N N 0.0311 0.0180 'International Tables Vol C Tables 4.2.6.8 and 6.1.1.4'
O O 0.0492 0.0322 'International Tables Vol C Tables 4.2.6.8 and 6.1.1.4'
Co Co -2.3653 3.6143 'International Tables Vol C Tables 4.2.6.8 and 6.1.1.4'

loop_
_geom_angle_atom_site_label_1
_geom_angle_atom_site_label_2
_geom_angle_atom_site_label_3
_geom_angle
_geom_angle_site_symmetry_1
_geom_angle_site_symmetry_3
O1 Co1 O1W 92.59(12) . .
O1 Co1 N2 93.06(13) . .
O1W Co1 N2 105.24(14) . .
O1 Co1 N1 170.18(13) . .
O1W Co1 N1 89.76(13) . .
N2 Co1 N1 77.12(13) . .
O1 Co1 O3 95.16(12) . 1_455
O1W Co1 O3 98.40(12) . 1_455
N2 Co1 O3 154.55(14) . 1_455
N1 Co1 O3 93.93(12) . 1_455
O1 Co1 O4 91.97(12) . 1_455
O1W Co1 O4 158.13(12) . 1_455
N2 Co1 O4 95.85(14) . 1_455
N1 Co1 O4 89.37(13) . 1_455
O3 Co1 O4 59.88(11) 1_455 1_455
C6 N1 C10 118.3(4) . .
C6 N1 Co1 125.8(3) . .
C10 N1 Co1 115.8(3) . .
C15 N2 C11 119.1(4) . .
C15 N2 Co1 123.9(3) . .
C11 N2 Co1 116.7(3) . .
C4 O1 Co1 129.6(3) . .
Co1 O1W H1WA 114.8 . .
Co1 O1W H1WB 98.6 . .
H1WA O1W H1WB 111.4 . .
C5 O3 Co1 90.1(2) . 1_655
C5 O4 Co1 89.7(3) . 1_655
C4 C1 C2 113.6(4) . .
C4 C1 C3 108.6(3) . 3_665
C2 C1 C3 109.9(4) . 3_665
C4 C1 H1A 109(2) . .
C2 C1 H1A 105(2) . .
C3 C1 H1A 110(2) 3_665 .
C5 C2 C1 113.7(4) . .
C5 C2 C3 108.7(3) . .
C1 C2 C3 109.6(4) . .
C5 C2 H2A 108.6 . .
C1 C2 H2A 108.6 . .
C3 C2 H2A 107.6 . .
C1 C3 C2 112.3(3) 3_665 .
C1 C3 H3A 109.2 3_665 .
C2 C3 H3A 109.2 . .
C1 C3 H3B 109.2 3_665 .
C2 C3 H3B 109.2 . .
H3A C3 H3B 107.9 . .
O2 C4 O1 124.7(4) . .
O2 C4 C1 121.2(4) . .
O1 C4 C1 114.1(4) . .
O4 C5 O3 120.4(4) . .
O4 C5 C2 120.4(4) . .
O3 C5 C2 119.1(4) . .
N1 C6 C7 122.3(4) . .
N1 C6 H6A 118.8 . .
C7 C6 H6A 118.8 . .
C8 C7 C6 118.9(4) . .
C8 C7 H7A 120.6 . .
C6 C7 H7A 120.6 . .
C7 C8 C9 119.9(4) . .
C7 C8 H8A 120.0 . .
C9 C8 H8A 120.0 . .
C8 C9 C10 118.6(4) . .
C8 C9 H9A 120.7 . .
C10 C9 H9A 120.7 . .
N1 C10 C9 121.9(4) . .
N1 C10 C11 115.2(4) . .
C9 C10 C11 122.8(4) . .
N2 C11 C12 121.5(4) . .
N2 C11 C10 115.1(4) . .
C12 C11 C10 123.5(4) . .
C13 C12 C11 118.9(4) . .
C13 C12 H12A 120.6 . .
C11 C12 H12A 120.6 . .
C12 C13 C14 119.7(4) . .
C12 C13 H13A 120.1 . .
C14 C13 H13A 120.1 . .
C13 C14 C15 118.3(4) . .
C13 C14 H14A 120.9 . .
C15 C14 H14A 120.9 . .
N2 C15 C14 122.3(4) . .
N2 C15 H15A 118.8 . .
C14 C15 H15A 118.8 . .

loop_
_geom_bond_atom_site_label_1
_geom_bond_atom_site_label_2
_geom_bond_distance
_geom_bond_site_symmetry_2
Co1 O1 2.032(3) .
Co1 O1W 2.081(3) .
Co1 N2 2.105(4) .
Co1 N1 2.136(3) .
Co1 O3 2.190(3) 1_455
Co1 O4 2.213(3) 1_455
N1 C6 1.347(5) .
N1 C10 1.354(6) .
N2 C15 1.335(6) .
N2 C11 1.361(5) .
O1 C4 1.278(5) .
O1W H1WA 0.8501 .
O1W H1WB 0.8500 .
O2 C4 1.242(5) .
O3 C5 1.279(6) .
O3 Co1 2.190(3) 1_655
O4 C5 1.254(5) .
O4 Co1 2.213(3) 1_655
C1 C4 1.526(6) .
C1 C2 1.526(6) .
C1 C3 1.531(7) 3_665
C1 H1A 1.17(5) .
C2 C5 1.509(6) .
C2 C3 1.543(6) .
C2 H2A 0.9608 .
C3 C1 1.531(7) 3_665
C3 H3A 0.9900 .
C3 H3B 0.9900 .
C6 C7 1.385(6) .
C6 H6A 0.9500 .
C7 C8 1.370(6) .
C7 H7A 0.9500 .
C8 C9 1.383(7) .
C8 H8A 0.9500 .
C9 C10 1.389(6) .
C9 H9A 0.9500 .
C10 C11 1.491(6) .
C11 C12 1.386(6) .
C12 C13 1.385(6) .
C12 H12A 0.9500 .
C13 C14 1.387(7) .
C13 H13A 0.9500 .
C14 C15 1.396(6) .
C14 H14A 0.9500 .
C15 H15A 0.9500 .

loop_
_geom_hbond_atom_site_label_D
_geom_hbond_atom_site_label_H
_geom_hbond_atom_site_label_A
_geom_hbond_distance_DH
_geom_hbond_distance_HA
_geom_hbond_distance_DA
_geom_hbond_angle_DHA
_geom_hbond_site_symmetry_A
O1W H1WA O3 0.85 1.89 2.738(4) 176.7 3_666
O1W H1WB O2 0.85 1.84 2.668(4) 165.1 .

loop_
_geom_torsion_atom_site_label_1
_geom_torsion_atom_site_label_2
_geom_torsion_atom_site_label_3
_geom_torsion_atom_site_label_4
_geom_torsion
_geom_torsion_site_symmetry_1
_geom_torsion_site_symmetry_4
O1 Co1 N1 C6 -178.0(7) . .
O1W Co1 N1 C6 -74.0(4) . .
N2 Co1 N1 C6 -179.7(4) . .
O3 Co1 N1 C6 24.4(4) 1_455 .
O4 Co1 N1 C6 84.1(4) 1_455 .
O1 Co1 N1 C10 4.5(11) . .
O1W Co1 N1 C10 108.5(3) . .
N2 Co1 N1 C10 2.7(3) . .
O3 Co1 N1 C10 -153.1(3) 1_455 .
O4 Co1 N1 C10 -93.4(3) 1_455 .
O1 Co1 N2 C15 4.2(4) . .
O1W Co1 N2 C15 97.8(4) . .
N1 Co1 N2 C15 -176.1(4) . .
O3 Co1 N2 C15 -104.5(4) 1_455 .
O4 Co1 N2 C15 -88.0(4) 1_455 .
O1 Co1 N2 C11 177.5(3) . .
O1W Co1 N2 C11 -89.0(3) . .
N1 Co1 N2 C11 -2.8(3) . .
O3 Co1 N2 C11 68.7(5) 1_455 .
O4 Co1 N2 C11 85.2(3) 1_455 .
O1W Co1 O1 C4 18.4(4) . .
N2 Co1 O1 C4 123.9(4) . .
N1 Co1 O1 C4 122.1(8) . .
O3 Co1 O1 C4 -80.2(4) 1_455 .
O4 Co1 O1 C4 -140.2(4) 1_455 .
C4 C1 C2 C5 -60.2(5) . .
C3 C1 C2 C5 178.0(4) 3_665 .
C4 C1 C2 C3 178.0(4) . .
C3 C1 C2 C3 56.2(5) 3_665 .
C5 C2 C3 C1 177.6(4) . 3_665
C1 C2 C3 C1 -57.6(6) . 3_665
Co1 O1 C4 O2 -14.1(6) . .
Co1 O1 C4 C1 166.9(3) . .
C2 C1 C4 O2 -8.7(6) . .
C3 C1 C4 O2 113.8(5) 3_665 .
C2 C1 C4 O1 170.4(4) . .
C3 C1 C4 O1 -67.1(5) 3_665 .
Co1 O4 C5 O3 0.2(4) 1_655 .
Co1 O4 C5 C2 -176.7(3) 1_655 .
Co1 O3 C5 O4 -0.2(4) 1_655 .
Co1 O3 C5 C2 176.8(3) 1_655 .
C1 C2 C5 O4 -49.5(5) . .
C3 C2 C5 O4 72.8(5) . .
C1 C2 C5 O3 133.6(4) . .
C3 C2 C5 O3 -104.1(4) . .
C10 N1 C6 C7 -0.8(7) . .
Co1 N1 C6 C7 -178.3(4) . .
N1 C6 C7 C8 0.0(8) . .
C6 C7 C8 C9 1.2(8) . .
C7 C8 C9 C10 -1.5(8) . .
C6 N1 C10 C9 0.4(7) . .
Co1 N1 C10 C9 178.2(4) . .
C6 N1 C10 C11 180.0(4) . .
Co1 N1 C10 C11 -2.3(5) . .
C8 C9 C10 N1 0.7(8) . .
C8 C9 C10 C11 -178.8(5) . .
C15 N2 C11 C12 -2.7(7) . .
Co1 N2 C11 C12 -176.3(4) . .
C15 N2 C11 C10 176.1(4) . .
Co1 N2 C11 C10 2.5(5) . .
N1 C10 C11 N2 0.0(6) . .
C9 C10 C11 N2 179.5(5) . .
N1 C10 C11 C12 178.7(5) . .
C9 C10 C11 C12 -1.8(8) . .
N2 C11 C12 C13 5.5(8) . .
C10 C11 C12 C13 -173.1(5) . .
C11 C12 C13 C14 -4.4(8) . .
C12 C13 C14 C15 0.8(8) . .
C11 N2 C15 C14 -1.2(7) . .
Co1 N2 C15 C14 171.9(4) . .
C13 C14 C15 N2 2.2(8) . .
